data_7103591
loop_
_publ_author_name
'Bataille, Thierry'
'Costantino, Ferdinando'
'Ienco, Andrea'
'Guerri, Annalisa'
'Marmottini, Fabio'
'Midollini, Stefano'

_publ_section_title
;
 A snapshot of a coordination polymer self-assembly process: the
 crystallization of a metastable 3D network followed by the spontaneous
 transformation in water to a 2D pseudopolymorphic phase.
;
_journal_issue 47
_journal_name_full 'Chemical communications (Cambridge, England)'
_journal_page_first 6381
_journal_page_last 6383
_journal_paper_doi 10.1039/b813222d
_journal_year 2008
_chemical_compound_source 'synthesis as describe'
_chemical_formula_moiety 'C24 H30 Cu N2 O8 P2'
_chemical_formula_structural 'C24 H30 Cu N2 O8 P2'
_chemical_formula_sum 'C24 H30 Cu N2 O8 P2'
_chemical_formula_weight 599.98
_chemical_name_systematic
;
?
;
_space_group_IT_number 14
_symmetry_cell_setting monoclinic
_symmetry_space_group_name_Hall '-P 2yn'
_symmetry_space_group_name_H-M 'P 1 21/n 1'
_atom_sites_solution_hydrogens geom
_atom_sites_solution_primary direct
_atom_sites_solution_secondary difmap
_audit_creation_date 2008-06-20T10:21:50-00:00
_audit_creation_method 'WinGX routine CIF_UPDATE'
_cell_angle_alpha 90
_cell_angle_beta 107.253(5)
_cell_angle_gamma 90
_cell_formula_units_Z 4
_cell_length_a 10.6204(5)
_cell_length_b 22.0127(7)
_cell_length_c 11.9398(5)
_cell_measurement_reflns_used 3875
_cell_measurement_temperature 293(2)
_cell_measurement_theta_max 29.6089
_cell_measurement_theta_min 3.8683
_cell_volume 2665.73(19)
_computing_cell_refinement
;
CrysAlis RED, Oxford Diffraction Ltd.,
Version 1.171.31.2 (release 07-07-2006 CrysAlis171 .NET)
(compiled Jul 10 2006,00:11:42)
;
_computing_data_collection
;
CrysAlis CCD, Oxford Diffraction Ltd.,
Version 1.171.31.2 (release 07-07-2006 CrysAlis171 .NET)
(compiled Jul 10 2006,00:11:42)
;
_computing_data_reduction
;
CrysAlis RED, Oxford Diffraction Ltd.,
Version 1.171.31.2 (release 07-07-2006 CrysAlis171 .NET)
(compiled Jul 10 2006,00:11:42)
;
_computing_molecular_graphics 'Ortep-3 for Windows (Farrugia, 1997)'
_computing_publication_material 'WinGX publication routines (Farrugia, 1999)'
_computing_structure_refinement 'SHELXL-97 (Sheldrick, 1997)'
_computing_structure_solution 'SHELXS-97 (Sheldrick, 1997)'
_diffrn_ambient_temperature 293(2)
_diffrn_detector_area_resol_mean 16.4547
_diffrn_measured_fraction_theta_full 0.992
_diffrn_measured_fraction_theta_max 0.992
_diffrn_measurement_device_type 'Xcalibur3 4 circles diffractometer'
_diffrn_measurement_method '\w scans'
_diffrn_orient_matrix_UB_11 0.0054099605
_diffrn_orient_matrix_UB_12 0.0271537006
_diffrn_orient_matrix_UB_13 -0.0297954622
_diffrn_orient_matrix_UB_21 0.0421761855
_diffrn_orient_matrix_UB_22 -0.0147871121
_diffrn_orient_matrix_UB_23 -0.0272744005
_diffrn_orient_matrix_UB_31 -0.0552036305
_diffrn_orient_matrix_UB_32 -0.0086262273
_diffrn_orient_matrix_UB_33 -0.0470110805
_diffrn_radiation_monochromator graphite
_diffrn_radiation_source 'Enhance (Mo) X-ray Source'
_diffrn_radiation_type MoK\a
_diffrn_radiation_wavelength 0.71069
_diffrn_reflns_av_R_equivalents 0.0829
_diffrn_reflns_av_sigmaI/netI 0.0879
_diffrn_reflns_limit_h_max 11
_diffrn_reflns_limit_h_min -11
_diffrn_reflns_limit_k_max 23
_diffrn_reflns_limit_k_min -23
_diffrn_reflns_limit_l_max 10
_diffrn_reflns_limit_l_min -12
_diffrn_reflns_number 13643
_diffrn_reflns_theta_full 22.60
_diffrn_reflns_theta_max 22.60
_diffrn_reflns_theta_min 3.99
_exptl_absorpt_coefficient_mu 0.989
_exptl_absorpt_correction_T_max 0.9951
_exptl_absorpt_correction_T_min 0.9756
_exptl_absorpt_correction_type multi-scan
_exptl_absorpt_process_details
;
CrysAlis RED, Oxford Diffraction Ltd.,
Version 1.171.31.2 (release 07-07-2006 CrysAlis171 .NET)
(compiled Jul 10 2006,00:11:42)
Empirical absorption correction using spherical harmonics,
implemented in SCALE3 ABSPACK scaling algorithm.
;
_exptl_crystal_colour blue
_exptl_crystal_density_diffrn 1.495
_exptl_crystal_density_method 'not measured'
_exptl_crystal_description prism
_exptl_crystal_F_000 1244
_exptl_crystal_size_max 0.04
_exptl_crystal_size_mid 0.01
_exptl_crystal_size_min 0.005
_refine_diff_density_max 0.41
_refine_diff_density_min -0.36
_refine_diff_density_rms 0.078
_refine_ls_extinction_method none
_refine_ls_goodness_of_fit_ref 1.061
_refine_ls_hydrogen_treatment mixed
_refine_ls_matrix_type full
_refine_ls_number_parameters 334
_refine_ls_number_reflns 3505
_refine_ls_number_restraints 8
_refine_ls_restrained_S_all 1.06
_refine_ls_R_factor_all 0.0994
_refine_ls_R_factor_gt 0.0534
_refine_ls_shift/su_max 0.011
_refine_ls_shift/su_mean 0.001
_refine_ls_structure_factor_coef Fsqd
_refine_ls_weighting_details 'calc w=1/[\s^2^(Fo^2^)+(0.0421P)^2^+0.0000P] where P=(Fo^2^+2Fc^2^)/3'
_refine_ls_weighting_scheme calc
_refine_ls_wR_factor_gt 0.09
_refine_ls_wR_factor_ref 0.1062
_reflns_number_gt 2322
_reflns_number_total 3505
_reflns_threshold_expression >2sigma(I)
_cod_data_source_file b813222d.txt
_cod_data_source_block 2
_cod_database_code 7103591

loop_
_symmetry_equiv_pos_as_xyz
'x, y, z'
'-x+1/2, y+1/2, -z+1/2'
'-x, -y, -z'
'x-1/2, -y-1/2, z-1/2'

loop_
_atom_site_label
_atom_site_type_symbol
_atom_site_fract_x
_atom_site_fract_y
_atom_site_fract_z
_atom_site_U_iso_or_equiv
_atom_site_adp_type
_atom_site_occupancy
_atom_site_symmetry_multiplicity
_atom_site_calc_flag
_atom_site_refinement_flags
_atom_site_disorder_assembly
_atom_site_disorder_group
Cu1 Cu 0.69563(6) -0.29637(3) 0.20365(6) 0.0225(2) Uani 1 1 d . . .
P1 P 0.54404(15) -0.33336(6) 0.39611(13) 0.0244(4) Uani 1 1 d . . .
P2 P 0.89550(15) -0.32508(6) 0.04203(13) 0.0251(4) Uani 1 1 d . . .
N1 N 0.7191(5) -0.38620(19) 0.2180(4) 0.0250(11) Uani 1 1 d . . .
N2 N 0.7925(4) -0.70447(19) 0.2827(4) 0.0221(10) Uani 1 1 d . . .
O1 O 0.6175(4) -0.29541(16) 0.3300(3) 0.0368(10) Uani 1 1 d . . .
O2 O 0.4265(3) -0.36793(17) 0.3255(3) 0.0377(10) Uani 1 1 d . . .
O3 O 0.8157(3) -0.29090(15) 0.1085(3) 0.0321(10) Uani 1 1 d . . .
O4 O 1.0266(3) -0.34823(17) 0.1150(3) 0.0384(11) Uani 1 1 d . . .
OW1 O 0.5113(4) -0.2959(2) 0.0537(4) 0.0419(11) Uani 1 1 d D . .
HW1A H 0.439(3) -0.300(3) 0.062(5) 0.05 Uiso 1 1 d D . .
HW1B H 0.519(6) -0.275(2) 0.000(4) 0.05 Uiso 1 1 d D . .
OW2 O 1.1657(4) -0.3669(2) 0.3458(4) 0.0520(13) Uani 1 1 d D . .
HW2A H 1.129(6) -0.372(3) 0.276(2) 0.062 Uiso 1 1 d D . .
HW2B H 1.242(3) -0.369(3) 0.343(6) 0.062 Uiso 1 1 d D . .
OW3 O 1.0088(5) -0.2636(2) 0.3459(4) 0.0666(15) Uani 1 1 d D . .
HW3A H 1.063(5) -0.290(2) 0.348(6) 0.08 Uiso 1 1 d D . .
HW3B H 0.959(6) -0.266(3) 0.281(3) 0.08 Uiso 1 1 d D . .
OW4 O 0.2875(5) -0.3327(3) 0.1048(4) 0.0769(17) Uani 1 1 d D . .
HW4A H 0.213(3) -0.344(3) 0.102(7) 0.092 Uiso 1 1 d D . .
HW4B H 0.300(8) -0.304(3) 0.151(6) 0.092 Uiso 1 1 d D . .
C1 C 0.4999(5) -0.2822(2) 0.4951(5) 0.0313(15) Uani 1 1 d . . .
H1A H 0.4493 -0.3043 0.5373 0.038 Uiso 1 1 calc R . .
H1B H 0.5798 -0.2679 0.5521 0.038 Uiso 1 1 calc R . .
C2 C 0.4199(5) -0.2275(2) 0.4354(4) 0.0295(15) Uani 1 1 d . . .
H2A H 0.335 -0.2411 0.3852 0.035 Uiso 1 1 calc R . .
H2B H 0.4657 -0.2073 0.3867 0.035 Uiso 1 1 calc R . .
C3 C 0.6590(4) -0.38521(17) 0.4914(3) 0.0313(15) Uani 1 1 d G . .
C4 C 0.6286(4) -0.44668(19) 0.4899(4) 0.0462(18) Uani 1 1 d G . .
H4 H 0.5502 -0.4611 0.4387 0.055 Uiso 1 1 calc R . .
C5 C 0.7153(6) -0.48658(16) 0.5649(5) 0.075(3) Uani 1 1 d G . .
H5 H 0.6949 -0.5277 0.5639 0.09 Uiso 1 1 calc R . .
C6 C 0.8324(5) -0.4650(3) 0.6413(4) 0.095(4) Uani 1 1 d G . .
H6 H 0.8904 -0.4917 0.6915 0.114 Uiso 1 1 calc R . .
C7 C 0.8628(4) -0.4036(3) 0.6428(4) 0.079(3) Uani 1 1 d G . .
H7 H 0.9412 -0.3891 0.694 0.095 Uiso 1 1 calc R . .
C8 C 0.7761(4) -0.36365(19) 0.5678(4) 0.0533(19) Uani 1 1 d G . .
H8 H 0.7965 -0.3225 0.5688 0.064 Uiso 1 1 calc R . .
C9 C 0.8034(4) -0.38820(15) -0.0387(3) 0.0273(14) Uani 1 1 d G . .
C10 C 0.6833(4) -0.37912(16) -0.1238(3) 0.0375(16) Uani 1 1 d G . .
H10 H 0.6484 -0.3402 -0.1388 0.045 Uiso 1 1 calc R . .
C11 C 0.6152(3) -0.4282(2) -0.1866(3) 0.0506(19) Uani 1 1 d G . .
H11 H 0.5348 -0.4222 -0.2436 0.061 Uiso 1 1 calc R . .
C12 C 0.6673(4) -0.48645(18) -0.1643(4) 0.058(2) Uani 1 1 d G . .
H12 H 0.6218 -0.5193 -0.2063 0.069 Uiso 1 1 calc R . .
C13 C 0.7875(5) -0.49554(14) -0.0792(4) 0.0505(19) Uani 1 1 d G . .
H13 H 0.8224 -0.5345 -0.0642 0.061 Uiso 1 1 calc R . .
C14 C 0.8555(3) -0.44642(18) -0.0164(3) 0.0376(16) Uani 1 1 d G . .
H14 H 0.9359 -0.4525 0.0406 0.045 Uiso 1 1 calc R . .
C15 C 0.6347(6) -0.4251(2) 0.1471(5) 0.0299(15) Uani 1 1 d . . .
H15 H 0.563 -0.4097 0.0887 0.036 Uiso 1 1 calc R . .
C16 C 0.6512(5) -0.4869(2) 0.1584(5) 0.0259(14) Uani 1 1 d . . .
H16 H 0.5916 -0.5123 0.1066 0.031 Uiso 1 1 calc R . .
C17 C 0.7541(6) -0.5119(2) 0.2449(5) 0.0248(14) Uani 1 1 d . . .
C18 C 0.8417(5) -0.4718(2) 0.3187(5) 0.0265(14) Uani 1 1 d . . .
H18 H 0.912 -0.4863 0.3795 0.032 Uiso 1 1 calc R . .
C19 C 0.8225(6) -0.4100(2) 0.3003(5) 0.0281(14) Uani 1 1 d . . .
H19 H 0.8843 -0.3836 0.3473 0.034 Uiso 1 1 calc R . .
C20 C 0.7703(5) -0.5782(2) 0.2599(5) 0.0243(14) Uani 1 1 d . . .
C21 C 0.7964(5) -0.6069(2) 0.3673(5) 0.0312(15) Uani 1 1 d . . .
H21 H 0.8079 -0.5837 0.4348 0.037 Uiso 1 1 calc R . .
C22 C 0.8056(5) -0.6685(2) 0.3757(5) 0.0294(14) Uani 1 1 d . . .
H22 H 0.8216 -0.6863 0.4492 0.035 Uiso 1 1 calc R . .
C23 C 0.7697(5) -0.6774(2) 0.1771(5) 0.0253(14) Uani 1 1 d . . .
H23 H 0.7636 -0.7014 0.1117 0.03 Uiso 1 1 calc R . .
C24 C 0.7551(5) -0.6157(2) 0.1628(5) 0.0294(15) Uani 1 1 d . . .
H24 H 0.735 -0.5989 0.0881 0.035 Uiso 1 1 calc R . .

loop_
_atom_site_aniso_label
_atom_site_aniso_U_11
_atom_site_aniso_U_22
_atom_site_aniso_U_33
_atom_site_aniso_U_23
_atom_site_aniso_U_13
_atom_site_aniso_U_12
Cu1 0.0289(4) 0.0148(4) 0.0295(4) 0.0001(3) 0.0173(3) -0.0011(3)
P1 0.0302(9) 0.0204(8) 0.0275(9) 0.0010(7) 0.0159(7) 0.0015(7)
P2 0.0277(9) 0.0239(9) 0.0292(9) -0.0024(7) 0.0169(8) -0.0049(7)
N1 0.030(3) 0.023(3) 0.028(3) 0.003(2) 0.020(3) 0.002(2)
N2 0.024(3) 0.020(2) 0.026(3) 0.003(2) 0.013(2) 0.002(2)
O1 0.064(3) 0.0180(19) 0.045(2) 0.0015(19) 0.041(2) -0.001(2)
O2 0.028(2) 0.039(2) 0.042(3) -0.0006(19) 0.004(2) -0.0060(19)
O3 0.039(2) 0.022(2) 0.047(2) -0.0044(19) 0.030(2) -0.0029(19)
O4 0.025(2) 0.052(3) 0.035(2) 0.002(2) 0.003(2) 0.001(2)
OW1 0.027(2) 0.058(3) 0.040(3) 0.016(2) 0.010(2) -0.004(3)
OW2 0.047(3) 0.075(3) 0.038(3) 0.002(3) 0.019(3) 0.003(3)
OW3 0.064(4) 0.076(4) 0.051(3) -0.029(3) 0.004(3) 0.017(3)
OW4 0.041(3) 0.146(6) 0.046(4) 0.007(3) 0.015(3) -0.029(4)
C1 0.034(4) 0.037(4) 0.029(3) 0.003(3) 0.020(3) 0.011(3)
C2 0.036(4) 0.029(3) 0.030(3) 0.001(3) 0.019(3) 0.012(3)
C3 0.024(4) 0.035(4) 0.038(4) 0.005(3) 0.015(3) 0.007(3)
C4 0.063(5) 0.036(4) 0.052(4) 0.010(3) 0.036(4) 0.018(4)
C5 0.107(7) 0.061(5) 0.082(6) 0.040(5) 0.067(6) 0.051(5)
C6 0.082(7) 0.143(9) 0.084(7) 0.069(7) 0.060(6) 0.089(7)
C7 0.034(5) 0.154(9) 0.048(5) 0.027(5) 0.010(4) 0.038(6)
C8 0.037(4) 0.064(5) 0.061(5) 0.008(4) 0.019(4) 0.012(4)
C9 0.031(4) 0.025(3) 0.030(4) -0.004(3) 0.015(3) -0.002(3)
C10 0.034(4) 0.040(4) 0.043(4) -0.005(3) 0.019(3) -0.005(3)
C11 0.036(4) 0.066(5) 0.051(4) -0.020(4) 0.013(3) -0.014(4)
C12 0.070(6) 0.060(5) 0.058(5) -0.028(4) 0.042(4) -0.037(4)
C13 0.068(5) 0.031(4) 0.065(5) -0.009(4) 0.039(4) -0.006(4)
C14 0.041(4) 0.028(4) 0.046(4) -0.006(3) 0.018(3) -0.008(3)
C15 0.029(4) 0.028(4) 0.034(4) 0.002(3) 0.010(3) 0.000(3)
C16 0.024(4) 0.020(3) 0.033(4) -0.005(3) 0.008(3) -0.006(3)
C17 0.030(4) 0.020(3) 0.028(3) 0.002(3) 0.014(3) 0.007(3)
C18 0.030(4) 0.021(3) 0.030(4) 0.001(3) 0.011(3) 0.006(3)
C19 0.031(4) 0.022(3) 0.036(4) -0.001(3) 0.017(3) -0.005(3)
C20 0.032(4) 0.012(3) 0.033(4) 0.001(3) 0.015(3) -0.001(3)
C21 0.046(4) 0.021(3) 0.032(4) -0.005(3) 0.021(3) -0.003(3)
C22 0.044(4) 0.021(3) 0.027(4) 0.001(3) 0.015(3) 0.004(3)
C23 0.029(3) 0.022(3) 0.028(4) 0.000(3) 0.012(3) 0.000(3)
C24 0.041(4) 0.024(3) 0.024(3) 0.010(3) 0.010(3) 0.001(3)

loop_
_atom_type_symbol
_atom_type_description
_atom_type_scat_dispersion_real
_atom_type_scat_dispersion_imag
_atom_type_scat_source
C C 0.0033 0.0016 'International Tables Vol C Tables 4.2.6.8 and 6.1.1.4'
H H 0 0 'International Tables Vol C Tables 4.2.6.8 and 6.1.1.4'
N N 0.0061 0.0033 'International Tables Vol C Tables 4.2.6.8 and 6.1.1.4'
O O 0.0106 0.006 'International Tables Vol C Tables 4.2.6.8 and 6.1.1.4'
P P 0.1023 0.0942 'International Tables Vol C Tables 4.2.6.8 and 6.1.1.4'
Cu Cu 0.3201 1.2651 'International Tables Vol C Tables 4.2.6.8 and 6.1.1.4'

loop_
_geom_angle_atom_site_label_1
_geom_angle_atom_site_label_2
_geom_angle_atom_site_label_3
_geom_angle
_geom_angle_site_symmetry_1
_geom_angle_site_symmetry_3
_geom_angle_publ_flag
O1 Cu1 O3 164.93(15) . . ?
O1 Cu1 N1 90.90(17) . . ?
O3 Cu1 N1 91.40(16) . . ?
O1 Cu1 N2 87.55(16) . 2_655 ?
O3 Cu1 N2 87.09(16) . 2_655 ?
N1 Cu1 N2 167.92(17) . 2_655 ?
O1 Cu1 OW1 98.59(16) . . ?
O3 Cu1 OW1 95.87(15) . . ?
N1 Cu1 OW1 97.53(18) . . ?
N2 Cu1 OW1 94.55(17) 2_655 . ?
O2 P1 O1 117.4(2) . . ?
O2 P1 C1 110.7(2) . . ?
O1 P1 C1 105.9(2) . . ?
O2 P1 C3 109.3(2) . . ?
O1 P1 C3 108.7(2) . . ?
C1 P1 C3 104.0(2) . . ?
O4 P2 O3 115.6(2) . . ?
O4 P2 C2 109.1(2) . 4_655 ?
O3 P2 C2 105.7(2) . 4_655 ?
O4 P2 C9 108.2(2) . . ?
O3 P2 C9 111.23(19) . . ?
C2 P2 C9 106.7(2) 4_655 . ?
C15 N1 C19 117.5(5) . . ?
C15 N1 Cu1 122.3(4) . . ?
C19 N1 Cu1 120.2(4) . . ?
C22 N2 C23 117.4(5) . . ?
C22 N2 Cu1 122.3(4) . 2_645 ?
C23 N2 Cu1 120.3(3) . 2_645 ?
P1 O1 Cu1 144.2(2) . . ?
P2 O3 Cu1 146.8(2) . . ?
Cu1 OW1 HW1A 123(4) . . ?
Cu1 OW1 HW1B 112(4) . . ?
HW1A OW1 HW1B 118(6) . . ?
HW2A OW2 HW2B 98(7) . . ?
HW3A OW3 HW3B 104(7) . . ?
HW4A OW4 HW4B 103(8) . . ?
C2 C1 P1 114.0(4) . . ?
C2 C1 H1A 108.8 . . ?
P1 C1 H1A 108.8 . . ?
C2 C1 H1B 108.8 . . ?
P1 C1 H1B 108.8 . . ?
H1A C1 H1B 107.7 . . ?
C1 C2 P2 110.8(4) . 4_556 ?
C1 C2 H2A 109.5 . . ?
P2 C2 H2A 109.5 4_556 . ?
C1 C2 H2B 109.5 . . ?
P2 C2 H2B 109.5 4_556 . ?
H2A C2 H2B 108.1 . . ?
C4 C3 C8 120 . . ?
C4 C3 P1 119.7(3) . . ?
C8 C3 P1 120.3(3) . . ?
C3 C4 C5 120 . . ?
C3 C4 H4 120 . . ?
C5 C4 H4 120 . . ?
C6 C5 C4 120 . . ?
C6 C5 H5 120 . . ?
C4 C5 H5 120 . . ?
C7 C6 C5 120 . . ?
C7 C6 H6 120 . . ?
C5 C6 H6 120 . . ?
C6 C7 C8 120 . . ?
C6 C7 H7 120 . . ?
C8 C7 H7 120 . . ?
C7 C8 C3 120 . . ?
C7 C8 H8 120 . . ?
C3 C8 H8 120 . . ?
C10 C9 C14 120 . . ?
C10 C9 P2 121.0(2) . . ?
C14 C9 P2 119.0(2) . . ?
C11 C10 C9 120 . . ?
C11 C10 H10 120 . . ?
C9 C10 H10 120 . . ?
C10 C11 C12 120 . . ?
C10 C11 H11 120 . . ?
C12 C11 H11 120 . . ?
C13 C12 C11 120 . . ?
C13 C12 H12 120 . . ?
C11 C12 H12 120 . . ?
C12 C13 C14 120 . . ?
C12 C13 H13 120 . . ?
C14 C13 H13 120 . . ?
C13 C14 C9 120 . . ?
C13 C14 H14 120 . . ?
C9 C14 H14 120 . . ?
N1 C15 C16 121.8(5) . . ?
N1 C15 H15 119.1 . . ?
C16 C15 H15 119.1 . . ?
C15 C16 C17 121.3(5) . . ?
C15 C16 H16 119.3 . . ?
C17 C16 H16 119.3 . . ?
C16 C17 C18 117.0(5) . . ?
C16 C17 C20 121.7(5) . . ?
C18 C17 C20 121.3(5) . . ?
C19 C18 C17 119.0(5) . . ?
C19 C18 H18 120.5 . . ?
C17 C18 H18 120.5 . . ?
N1 C19 C18 123.3(5) . . ?
N1 C19 H19 118.3 . . ?
C18 C19 H19 118.3 . . ?
C21 C20 C24 116.3(5) . . ?
C21 C20 C17 123.3(5) . . ?
C24 C20 C17 120.4(5) . . ?
C22 C21 C20 120.9(5) . . ?
C22 C21 H21 119.6 . . ?
C20 C21 H21 119.6 . . ?
N2 C22 C21 122.8(5) . . ?
N2 C22 H22 118.6 . . ?
C21 C22 H22 118.6 . . ?
N2 C23 C24 122.4(5) . . ?
N2 C23 H23 118.8 . . ?
C24 C23 H23 118.8 . . ?
C23 C24 C20 120.2(5) . . ?
C23 C24 H24 119.9 . . ?
C20 C24 H24 119.9 . . ?

loop_
_geom_bond_atom_site_label_1
_geom_bond_atom_site_label_2
_geom_bond_distance
_geom_bond_site_symmetry_2
_geom_bond_publ_flag
Cu1 O1 1.925(3) . ?
Cu1 O3 1.948(3) . ?
Cu1 N1 1.994(4) . ?
Cu1 N2 2.030(4) 2_655 ?
Cu1 OW1 2.227(4) . ?
P1 O2 1.492(4) . ?
P1 O1 1.515(4) . ?
P1 C1 1.792(5) . ?
P1 C3 1.806(3) . ?
P2 O4 1.496(4) . ?
P2 O3 1.520(4) . ?
P2 C2 1.795(5) 4_655 ?
P2 C9 1.805(3) . ?
N1 C15 1.343(6) . ?
N1 C19 1.344(6) . ?
N2 C22 1.337(6) . ?
N2 C23 1.350(6) . ?
N2 Cu1 2.030(4) 2_645 ?
OW1 HW1A 0.81(2) . ?
OW1 HW1B 0.81(2) . ?
OW2 HW2A 0.82(2) . ?
OW2 HW2B 0.82(2) . ?
OW3 HW3A 0.81(2) . ?
OW3 HW3B 0.80(2) . ?
OW4 HW4A 0.82(2) . ?
OW4 HW4B 0.82(2) . ?
C1 C2 1.523(7) . ?
C1 H1A 0.97 . ?
C1 H1B 0.97 . ?
C2 P2 1.795(5) 4_556 ?
C2 H2A 0.97 . ?
C2 H2B 0.97 . ?
C3 C4 1.39 . ?
C3 C8 1.39 . ?
C4 C5 1.39 . ?
C4 H4 0.93 . ?
C5 C6 1.39 . ?
C5 H5 0.93 . ?
C6 C7 1.39 . ?
C6 H6 0.93 . ?
C7 C8 1.39 . ?
C7 H7 0.93 . ?
C8 H8 0.93 . ?
C9 C10 1.39 . ?
C9 C14 1.39 . ?
C10 C11 1.39 . ?
C10 H10 0.93 . ?
C11 C12 1.39 . ?
C11 H11 0.93 . ?
C12 C13 1.39 . ?
C12 H12 0.93 . ?
C13 C14 1.39 . ?
C13 H13 0.93 . ?
C14 H14 0.93 . ?
C15 C16 1.373(7) . ?
C15 H15 0.93 . ?
C16 C17 1.377(7) . ?
C16 H16 0.93 . ?
C17 C18 1.391(7) . ?
C17 C20 1.474(7) . ?
C18 C19 1.383(7) . ?
C18 H18 0.93 . ?
C19 H19 0.93 . ?
C20 C21 1.382(7) . ?
C20 C24 1.393(7) . ?
C21 C22 1.362(7) . ?
C21 H21 0.93 . ?
C22 H22 0.93 . ?
C23 C24 1.371(7) . ?
C23 H23 0.93 . ?
C24 H24 0.93 . ?
